data_7210861
loop_
_publ_author_name
'Liu, Lu'
'Huang, Chao'
'Wang, Zhengchuang'
'Wu, Dongqing'
'Hou, Hongwei'
'Fan, Yaoting'

_publ_section_title
;
 Entangled Zn(ii)/Cd(ii) coordination complexes based on a flexible
 bis(methylbenzimidazole) ligand and different dicarboxylates
;
_journal_issue 35
_journal_name_full CrystEngComm
_journal_page_first 7095
_journal_paper_doi 10.1039/c3ce40823j
_journal_volume 15
_journal_year 2013
_chemical_formula_moiety 'C25 H21 Cd N2 O5'
_chemical_formula_sum 'C25 H21 Cd N2 O5'
_chemical_formula_weight 541.84
_chemical_name_systematic
; 
 ? 
;
_space_group_IT_number 14
_symmetry_cell_setting monoclinic
_symmetry_space_group_name_Hall '-P 2ybc'
_symmetry_space_group_name_H-M 'P 1 21/c 1'
_atom_sites_solution_hydrogens geom
_atom_sites_solution_primary direct
_atom_sites_solution_secondary difmap
_audit_creation_method SHELXL-97
_cell_angle_alpha 90.00
_cell_angle_beta 99.53(3)
_cell_angle_gamma 90.00
_cell_formula_units_Z 4
_cell_length_a 12.241(2)
_cell_length_b 14.012(3)
_cell_length_c 14.167(3)
_cell_measurement_temperature 293(2)
_cell_volume 2396.4(8)
_computing_structure_refinement 'SHELXL-97 (Sheldrick, 1997)'
_computing_structure_solution 'SHELXS-97 (Sheldrick, 1990)'
_diffrn_ambient_temperature 293(2)
_diffrn_measured_fraction_theta_full 0.992
_diffrn_measured_fraction_theta_max 0.992
_diffrn_radiation_monochromator graphite
_diffrn_radiation_source 'fine-focus sealed tube'
_diffrn_radiation_type MoK\a
_diffrn_radiation_wavelength 0.71073
_diffrn_reflns_av_R_equivalents 0.0455
_diffrn_reflns_av_sigmaI/netI 0.0534
_diffrn_reflns_limit_h_max 14
_diffrn_reflns_limit_h_min -16
_diffrn_reflns_limit_k_max 18
_diffrn_reflns_limit_k_min -17
_diffrn_reflns_limit_l_max 18
_diffrn_reflns_limit_l_min -18
_diffrn_reflns_number 19590
_diffrn_reflns_theta_full 27.92
_diffrn_reflns_theta_max 27.92
_diffrn_reflns_theta_min 2.06
_exptl_absorpt_coefficient_mu 0.948
_exptl_absorpt_correction_T_max 0.8631
_exptl_absorpt_correction_T_min 0.8044
_exptl_absorpt_correction_type multi-scan
_exptl_absorpt_process_details sadabs
_exptl_crystal_density_diffrn 1.502
_exptl_crystal_density_method 'not measured'
_exptl_crystal_F_000 1092
_exptl_crystal_size_max 0.24
_exptl_crystal_size_mid 0.17
_exptl_crystal_size_min 0.16
_refine_diff_density_max 0.378
_refine_diff_density_min -0.428
_refine_diff_density_rms 0.079
_refine_ls_extinction_method none
_refine_ls_goodness_of_fit_ref 0.991
_refine_ls_hydrogen_treatment constr
_refine_ls_matrix_type full
_refine_ls_number_parameters 299
_refine_ls_number_reflns 5702
_refine_ls_number_restraints 0
_refine_ls_restrained_S_all 0.991
_refine_ls_R_factor_all 0.0705
_refine_ls_R_factor_gt 0.0539
_refine_ls_shift/su_max 0.001
_refine_ls_shift/su_mean 0.000
_refine_ls_structure_factor_coef Fsqd
_refine_ls_weighting_details 'calc w=1/[\s^2^(Fo^2^)+(0.0399P)^2^+4.0000P] where P=(Fo^2^+2Fc^2^)/3'
_refine_ls_weighting_scheme calc
_refine_ls_wR_factor_gt 0.1002
_refine_ls_wR_factor_ref 0.1105
_reflns_number_gt 4700
_reflns_number_total 5702
_reflns_threshold_expression >2sigma(I)
_cod_data_source_file c3ce40823j.txt
_cod_data_source_block complex6-MeOH
_cod_original_cell_volume 2396.5(8)
_cod_original_sg_symbol_H-M 'P 21/c'
_cod_database_code 7210861

loop_
_symmetry_equiv_pos_as_xyz
'x, y, z'
'-x, y+1/2, -z+1/2'
'-x, -y, -z'
'x, -y-1/2, z-1/2'

loop_
_atom_site_label
_atom_site_type_symbol
_atom_site_fract_x
_atom_site_fract_y
_atom_site_fract_z
_atom_site_U_iso_or_equiv
_atom_site_adp_type
_atom_site_occupancy
_atom_site_symmetry_multiplicity
_atom_site_calc_flag
_atom_site_refinement_flags
Cd1 Cd 0.55915(2) -0.07027(2) 0.43666(2) 0.03434(10) Uani 1 1 d .
O1 O 0.3289(3) 0.0880(2) 0.4258(2) 0.0541(9) Uani 1 1 d .
O2 O 0.4102(2) -0.0141(2) 0.3375(2) 0.0547(9) Uani 1 1 d .
O3 O 0.0296(3) 0.1339(3) 0.0188(2) 0.0663(11) Uani 1 1 d .
O4 O -0.3738(3) 0.4190(3) -0.0600(3) 0.0654(10) Uani 1 1 d .
O5 O -0.4401(3) 0.3166(2) 0.0363(3) 0.0591(9) Uani 1 1 d .
N1 N 0.6535(3) -0.1331(3) 0.3306(3) 0.0426(9) Uani 1 1 d .
N2 N 0.6757(3) -0.1563(3) 0.1797(3) 0.0419(8) Uani 1 1 d .
C1 C 0.4963(4) -0.2108(4) 0.2246(4) 0.0584(13) Uani 1 1 d .
H1A H 0.4624 -0.2096 0.2811 0.088 Uiso 1 1 calc R
H1B H 0.5043 -0.2758 0.2052 0.088 Uiso 1 1 calc R
H1C H 0.4505 -0.1767 0.1741 0.088 Uiso 1 1 calc R
C2 C 0.6073(3) -0.1649(3) 0.2454(3) 0.0418(10) Uani 1 1 d .
C3 C 0.7592(3) -0.1021(3) 0.3199(3) 0.0429(10) Uani 1 1 d .
C4 C 0.8450(4) -0.0670(4) 0.3875(4) 0.0573(13) Uani 1 1 d .
H4 H 0.8357 -0.0576 0.4507 0.069 Uiso 1 1 calc R
C5 C 0.9441(4) -0.0464(4) 0.3583(4) 0.0697(16) Uani 1 1 d .
H5 H 1.0029 -0.0234 0.4025 0.084 Uiso 1 1 calc R
C6 C 0.9575(4) -0.0596(4) 0.2641(4) 0.0639(15) Uani 1 1 d .
H6 H 1.0251 -0.0442 0.2462 0.077 Uiso 1 1 calc R
C7 C 0.8739(4) -0.0948(4) 0.1960(4) 0.0539(12) Uani 1 1 d .
H7 H 0.8836 -0.1036 0.1328 0.065 Uiso 1 1 calc R
C8 C 0.7743(4) -0.1165(3) 0.2261(3) 0.0413(10) Uani 1 1 d .
C9 C 0.6516(4) -0.1782(4) 0.0774(3) 0.0538(12) Uani 1 1 d .
H9A H 0.5917 -0.2242 0.0658 0.065 Uiso 1 1 calc R
H9B H 0.7164 -0.2070 0.0579 0.065 Uiso 1 1 calc R
C10 C 0.6193(5) -0.0898(4) 0.0175(4) 0.0652(15) Uani 1 1 d .
H10A H 0.6785 -0.0433 0.0318 0.078 Uiso 1 1 calc R
H10B H 0.6135 -0.1068 -0.0495 0.078 Uiso 1 1 calc R
C11 C 0.5146(5) -0.0441(4) 0.0318(4) 0.0682(15) Uani 1 1 d .
H11A H 0.5204 -0.0254 0.0984 0.082 Uiso 1 1 calc R
H11B H 0.4551 -0.0903 0.0182 0.082 Uiso 1 1 calc R
C12 C 0.3367(3) 0.0447(3) 0.3496(3) 0.0393(10) Uani 1 1 d .
C13 C 0.2493(3) 0.0663(3) 0.2645(3) 0.0366(9) Uani 1 1 d .
C14 C 0.1785(3) 0.1431(3) 0.2658(3) 0.0438(11) Uani 1 1 d .
H14 H 0.1817 0.1789 0.3215 0.053 Uiso 1 1 calc R
C15 C 0.1033(4) 0.1676(3) 0.1857(3) 0.0470(11) Uani 1 1 d .
H15 H 0.0580 0.2208 0.1866 0.056 Uiso 1 1 calc R
C16 C 0.0964(3) 0.1125(4) 0.1051(3) 0.0427(10) Uani 1 1 d .
C17 C 0.1618(3) 0.0328(4) 0.1030(3) 0.0467(11) Uani 1 1 d .
H17 H 0.1538 -0.0057 0.0489 0.056 Uiso 1 1 calc R
C18 C 0.2395(3) 0.0108(4) 0.1824(3) 0.0465(11) Uani 1 1 d .
H18 H 0.2856 -0.0418 0.1807 0.056 Uiso 1 1 calc R
C19 C -0.0673(4) 0.1864(4) 0.0167(3) 0.0477(12) Uani 1 1 d .
C20 C -0.1418(4) 0.1668(4) 0.0767(3) 0.0519(12) Uani 1 1 d .
H20 H -0.1261 0.1203 0.1238 0.062 Uiso 1 1 calc R
C21 C -0.2403(4) 0.2170(4) 0.0662(3) 0.0492(11) Uani 1 1 d .
H21 H -0.2917 0.2031 0.1059 0.059 Uiso 1 1 calc R
C22 C -0.2633(3) 0.2872(3) -0.0019(3) 0.0442(10) Uani 1 1 d .
C23 C -0.1880(4) 0.3053(4) -0.0629(4) 0.0566(13) Uani 1 1 d .
H23 H -0.2033 0.3518 -0.1100 0.068 Uiso 1 1 calc R
C24 C -0.0893(4) 0.2539(4) -0.0535(4) 0.0607(14) Uani 1 1 d .
H24 H -0.0389 0.2655 -0.0946 0.073 Uiso 1 1 calc R
C25 C -0.3668(4) 0.3456(4) -0.0096(4) 0.0508(12) Uani 1 1 d .

loop_
_atom_site_aniso_label
_atom_site_aniso_U_11
_atom_site_aniso_U_22
_atom_site_aniso_U_33
_atom_site_aniso_U_23
_atom_site_aniso_U_13
_atom_site_aniso_U_12
Cd1 0.02612(16) 0.04159(18) 0.03422(17) -0.00249(13) 0.00180(11) -0.00139(12)
O1 0.0514(19) 0.066(2) 0.0374(17) -0.0051(16) -0.0162(14) 0.0075(16)
O2 0.0399(18) 0.064(2) 0.053(2) 0.0006(17) -0.0134(14) 0.0124(16)
O3 0.052(2) 0.107(3) 0.0357(18) -0.0071(18) -0.0068(15) 0.044(2)
O4 0.068(2) 0.053(2) 0.072(3) 0.0008(19) 0.0014(19) 0.0283(18)
O5 0.0372(18) 0.060(2) 0.078(3) -0.0165(19) 0.0033(17) 0.0148(16)
N1 0.0325(19) 0.057(2) 0.040(2) -0.0117(18) 0.0091(15) -0.0013(16)
N2 0.044(2) 0.043(2) 0.038(2) -0.0043(16) 0.0038(16) 0.0086(16)
C1 0.048(3) 0.064(3) 0.061(3) -0.014(3) 0.003(2) -0.009(2)
C2 0.039(2) 0.046(3) 0.041(2) -0.002(2) 0.0061(19) 0.0049(19)
C3 0.034(2) 0.050(3) 0.045(3) -0.007(2) 0.0054(18) 0.0009(19)
C4 0.045(3) 0.079(4) 0.048(3) -0.017(3) 0.009(2) -0.009(3)
C5 0.043(3) 0.093(4) 0.072(4) -0.016(3) 0.007(3) -0.018(3)
C6 0.044(3) 0.074(4) 0.078(4) 0.002(3) 0.021(3) -0.010(3)
C7 0.056(3) 0.059(3) 0.052(3) 0.005(2) 0.023(2) 0.008(2)
C8 0.046(3) 0.041(2) 0.038(2) -0.0006(19) 0.0100(19) 0.009(2)
C9 0.061(3) 0.060(3) 0.038(3) -0.005(2) 0.003(2) 0.010(2)
C10 0.070(4) 0.076(4) 0.048(3) 0.009(3) 0.004(3) 0.012(3)
C11 0.067(4) 0.074(4) 0.061(3) 0.013(3) 0.004(3) 0.012(3)
C12 0.034(2) 0.041(2) 0.038(2) 0.0055(19) -0.0084(17) -0.0043(18)
C13 0.028(2) 0.043(2) 0.037(2) -0.0003(19) -0.0006(16) 0.0017(17)
C14 0.039(2) 0.046(3) 0.043(2) -0.010(2) -0.0057(19) 0.003(2)
C15 0.041(2) 0.048(3) 0.048(3) -0.007(2) -0.004(2) 0.012(2)
C16 0.029(2) 0.065(3) 0.033(2) 0.004(2) -0.0011(17) 0.014(2)
C17 0.038(2) 0.066(3) 0.033(2) -0.009(2) -0.0029(18) 0.014(2)
C18 0.037(2) 0.056(3) 0.044(3) -0.002(2) 0.0024(19) 0.012(2)
C19 0.037(2) 0.067(3) 0.036(2) -0.007(2) -0.0025(18) 0.021(2)
C20 0.055(3) 0.058(3) 0.041(3) 0.003(2) 0.000(2) 0.019(2)
C21 0.039(2) 0.058(3) 0.050(3) -0.002(2) 0.008(2) 0.009(2)
C22 0.037(2) 0.046(3) 0.046(3) -0.004(2) -0.0031(19) 0.008(2)
C23 0.051(3) 0.064(3) 0.054(3) 0.015(3) 0.005(2) 0.020(2)
C24 0.047(3) 0.084(4) 0.052(3) 0.011(3) 0.011(2) 0.018(3)
C25 0.042(3) 0.054(3) 0.051(3) -0.016(2) -0.007(2) 0.016(2)

loop_
_atom_type_symbol
_atom_type_description
_atom_type_scat_dispersion_real
_atom_type_scat_dispersion_imag
_atom_type_scat_source
C C 0.0033 0.0016 'International Tables Vol C Tables 4.2.6.8 and 6.1.1.4'
H H 0.0000 0.0000 'International Tables Vol C Tables 4.2.6.8 and 6.1.1.4'
N N 0.0061 0.0033 'International Tables Vol C Tables 4.2.6.8 and 6.1.1.4'
O O 0.0106 0.0060 'International Tables Vol C Tables 4.2.6.8 and 6.1.1.4'
Cd Cd -0.8075 1.2024 'International Tables Vol C Tables 4.2.6.8 and 6.1.1.4'

loop_
_geom_angle_atom_site_label_1
_geom_angle_atom_site_label_2
_geom_angle_atom_site_label_3
_geom_angle
_geom_angle_site_symmetry_1
_geom_angle_site_symmetry_3
O1 Cd1 N1 103.67(13) 3_656 .
O1 Cd1 O5 95.54(13) 3_656 2_545
N1 Cd1 O5 105.20(14) . 2_545
O1 Cd1 O2 155.85(12) 3_656 .
N1 Cd1 O2 100.03(13) . .
O5 Cd1 O2 82.56(12) 2_545 .
O1 Cd1 O4 85.24(13) 3_656 4_666
N1 Cd1 O4 99.05(14) . 4_666
O5 Cd1 O4 154.77(14) 2_545 4_666
O2 Cd1 O4 86.55(13) . 4_666
O1 Cd1 Cd1 81.10(9) 3_656 3_656
N1 Cd1 Cd1 164.90(10) . 3_656
O5 Cd1 Cd1 88.37(10) 2_545 3_656
O2 Cd1 Cd1 74.79(9) . 3_656
O4 Cd1 Cd1 66.79(10) 4_666 3_656
C12 O1 Cd1 125.5(3) . 3_656
C12 O2 Cd1 132.1(3) . .
C16 O3 C19 120.6(3) . .
C25 O4 Cd1 140.6(3) . 4_465
C25 O5 Cd1 113.7(3) . 2
C2 N1 C3 105.6(4) . .
C2 N1 Cd1 124.0(3) . .
C3 N1 Cd1 123.0(3) . .
C2 N2 C8 107.3(4) . .
C2 N2 C9 128.0(4) . .
C8 N2 C9 124.7(4) . .
C2 C1 H1A 109.5 . .
C2 C1 H1B 109.5 . .
H1A C1 H1B 109.5 . .
C2 C1 H1C 109.5 . .
H1A C1 H1C 109.5 . .
H1B C1 H1C 109.5 . .
N1 C2 N2 112.2(4) . .
N1 C2 C1 124.4(4) . .
N2 C2 C1 123.3(4) . .
N1 C3 C4 130.0(4) . .
N1 C3 C8 109.4(4) . .
C4 C3 C8 120.5(4) . .
C3 C4 C5 118.0(5) . .
C3 C4 H4 121.0 . .
C5 C4 H4 121.0 . .
C4 C5 C6 120.9(5) . .
C4 C5 H5 119.5 . .
C6 C5 H5 119.5 . .
C7 C6 C5 122.1(5) . .
C7 C6 H6 119.0 . .
C5 C6 H6 119.0 . .
C6 C7 C8 116.8(5) . .
C6 C7 H7 121.6 . .
C8 C7 H7 121.6 . .
N2 C8 C3 105.5(4) . .
N2 C8 C7 132.8(4) . .
C3 C8 C7 121.7(4) . .
N2 C9 C10 111.9(4) . .
N2 C9 H9A 109.2 . .
C10 C9 H9A 109.2 . .
N2 C9 H9B 109.2 . .
C10 C9 H9B 109.2 . .
H9A C9 H9B 107.9 . .
C11 C10 C9 115.4(5) . .
C11 C10 H10A 108.4 . .
C9 C10 H10A 108.4 . .
C11 C10 H10B 108.4 . .
C9 C10 H10B 108.4 . .
H10A C10 H10B 107.5 . .
C10 C11 C11 113.0(6) . 3_655
C10 C11 H11A 109.0 . .
C11 C11 H11A 109.0 3_655 .
C10 C11 H11B 109.0 . .
C11 C11 H11B 109.0 3_655 .
H11A C11 H11B 107.8 . .
O1 C12 O2 126.5(4) . .
O1 C12 C13 116.5(4) . .
O2 C12 C13 117.0(4) . .
C14 C13 C18 118.7(4) . .
C14 C13 C12 120.7(4) . .
C18 C13 C12 120.7(4) . .
C15 C14 C13 121.1(4) . .
C15 C14 H14 119.4 . .
C13 C14 H14 119.4 . .
C16 C15 C14 119.1(4) . .
C16 C15 H15 120.5 . .
C14 C15 H15 120.5 . .
O3 C16 C15 124.0(4) . .
O3 C16 C17 114.6(4) . .
C15 C16 C17 121.2(4) . .
C18 C17 C16 119.3(4) . .
C18 C17 H17 120.4 . .
C16 C17 H17 120.4 . .
C17 C18 C13 120.6(4) . .
C17 C18 H18 119.7 . .
C13 C18 H18 119.7 . .
C24 C19 C20 121.2(4) . .
C24 C19 O3 116.5(4) . .
C20 C19 O3 122.1(4) . .
C19 C20 C21 119.2(4) . .
C19 C20 H20 120.4 . .
C21 C20 H20 120.4 . .
C22 C21 C20 120.8(5) . .
C22 C21 H21 119.6 . .
C20 C21 H21 119.6 . .
C21 C22 C23 119.2(4) . .
C21 C22 C25 121.0(4) . .
C23 C22 C25 119.8(4) . .
C24 C23 C22 120.1(5) . .
C24 C23 H23 120.0 . .
C22 C23 H23 120.0 . .
C19 C24 C23 119.4(5) . .
C19 C24 H24 120.3 . .
C23 C24 H24 120.3 . .
O4 C25 O5 125.1(4) . .
O4 C25 C22 118.0(5) . .
O5 C25 C22 116.9(5) . .

loop_
_geom_bond_atom_site_label_1
_geom_bond_atom_site_label_2
_geom_bond_distance
_geom_bond_site_symmetry_2
Cd1 O1 2.203(3) 3_656
Cd1 N1 2.222(3) .
Cd1 O5 2.229(3) 2_545
Cd1 O2 2.252(3) .
Cd1 O4 2.271(3) 4_666
Cd1 Cd1 3.1711(8) 3_656
O1 C12 1.256(5) .
O1 Cd1 2.203(3) 3_656
O2 C12 1.252(5) .
O3 C16 1.386(5) .
O3 C19 1.392(5) .
O4 C25 1.246(6) .
O4 Cd1 2.271(3) 4_465
O5 C25 1.259(6) .
O5 Cd1 2.229(3) 2
N1 C2 1.323(5) .
N1 C3 1.397(5) .
N2 C2 1.356(5) .
N2 C8 1.393(5) .
N2 C9 1.463(5) .
C1 C2 1.489(6) .
C1 H1A 0.9600 .
C1 H1B 0.9600 .
C1 H1C 0.9600 .
C3 C4 1.389(6) .
C3 C8 1.387(6) .
C4 C5 1.376(7) .
C4 H4 0.9300 .
C5 C6 1.384(8) .
C5 H5 0.9300 .
C6 C7 1.376(7) .
C6 H6 0.9300 .
C7 C8 1.390(6) .
C7 H7 0.9300 .
C9 C10 1.517(7) .
C9 H9A 0.9700 .
C9 H9B 0.9700 .
C10 C11 1.476(7) .
C10 H10A 0.9700 .
C10 H10B 0.9700 .
C11 C11 1.538(10) 3_655
C11 H11A 0.9700 .
C11 H11B 0.9700 .
C12 C13 1.505(5) .
C13 C14 1.384(6) .
C13 C18 1.388(6) .
C14 C15 1.381(6) .
C14 H14 0.9300 .
C15 C16 1.370(6) .
C15 H15 0.9300 .
C16 C17 1.377(6) .
C17 C18 1.382(6) .
C17 H17 0.9300 .
C18 H18 0.9300 .
C19 C24 1.366(7) .
C19 C20 1.373(6) .
C20 C21 1.384(6) .
C20 H20 0.9300 .
C21 C22 1.374(6) .
C21 H21 0.9300 .
C22 C23 1.387(7) .
C22 C25 1.496(6) .
C23 C24 1.394(6) .
C23 H23 0.9300 .
C24 H24 0.9300 .

loop_
_geom_torsion_atom_site_label_1
_geom_torsion_atom_site_label_2
_geom_torsion_atom_site_label_3
_geom_torsion_atom_site_label_4
_geom_torsion
_geom_torsion_site_symmetry_1
_geom_torsion_site_symmetry_4
O1 Cd1 O2 C12 5.1(6) 3_656 .
N1 Cd1 O2 C12 -163.7(4) . .
O5 Cd1 O2 C12 92.1(4) 2_545 .
O4 Cd1 O2 C12 -65.1(4) 4_666 .
Cd1 Cd1 O2 C12 1.8(4) 3_656 .
O1 Cd1 N1 C2 157.9(4) 3_656 .
O5 Cd1 N1 C2 58.2(4) 2_545 .
O2 Cd1 N1 C2 -26.8(4) . .
O4 Cd1 N1 C2 -114.8(4) 4_666 .
Cd1 Cd1 N1 C2 -95.2(5) 3_656 .
O1 Cd1 N1 C3 -56.5(4) 3_656 .
O5 Cd1 N1 C3 -156.2(3) 2_545 .
O2 Cd1 N1 C3 118.8(3) . .
O4 Cd1 N1 C3 30.8(4) 4_666 .
Cd1 Cd1 N1 C3 50.4(6) 3_656 .
C3 N1 C2 N2 -0.3(5) . .
Cd1 N1 C2 N2 150.3(3) . .
C3 N1 C2 C1 175.9(4) . .
Cd1 N1 C2 C1 -33.6(6) . .
C8 N2 C2 N1 0.5(5) . .
C9 N2 C2 N1 -176.0(4) . .
C8 N2 C2 C1 -175.7(4) . .
C9 N2 C2 C1 7.8(7) . .
C2 N1 C3 C4 -176.2(5) . .
Cd1 N1 C3 C4 32.9(7) . .
C2 N1 C3 C8 0.0(5) . .
Cd1 N1 C3 C8 -150.9(3) . .
N1 C3 C4 C5 176.3(5) . .
C8 C3 C4 C5 0.5(8) . .
C3 C4 C5 C6 0.6(9) . .
C4 C5 C6 C7 -1.0(10) . .
C5 C6 C7 C8 0.2(8) . .
C2 N2 C8 C3 -0.5(5) . .
C9 N2 C8 C3 176.2(4) . .
C2 N2 C8 C7 177.4(5) . .
C9 N2 C8 C7 -5.9(8) . .
N1 C3 C8 N2 0.3(5) . .
C4 C3 C8 N2 176.9(4) . .
N1 C3 C8 C7 -177.9(4) . .
C4 C3 C8 C7 -1.3(7) . .
C6 C7 C8 N2 -176.7(5) . .
C6 C7 C8 C3 0.9(7) . .
C2 N2 C9 C10 97.3(6) . .
C8 N2 C9 C10 -78.6(6) . .
N2 C9 C10 C11 -65.3(6) . .
C9 C10 C11 C11 -179.1(6) . 3_655
Cd1 O1 C12 O2 -1.7(7) 3_656 .
Cd1 O1 C12 C13 178.6(3) 3_656 .
Cd1 O2 C12 O1 -0.7(7) . .
Cd1 O2 C12 C13 179.0(3) . .
O1 C12 C13 C14 12.5(6) . .
O2 C12 C13 C14 -167.2(4) . .
O1 C12 C13 C18 -168.9(4) . .
O2 C12 C13 C18 11.4(6) . .
C18 C13 C14 C15 -3.3(7) . .
C12 C13 C14 C15 175.3(4) . .
C13 C14 C15 C16 2.4(7) . .
C19 O3 C16 C15 -28.0(7) . .
C19 O3 C16 C17 155.5(5) . .
C14 C15 C16 O3 -175.4(4) . .
C14 C15 C16 C17 0.9(7) . .
O3 C16 C17 C18 173.5(4) . .
C15 C16 C17 C18 -3.1(7) . .
C16 C17 C18 C13 2.1(7) . .
C14 C13 C18 C17 1.0(7) . .
C12 C13 C18 C17 -177.6(4) . .
C16 O3 C19 C24 138.9(5) . .
C16 O3 C19 C20 -46.1(7) . .
C24 C19 C20 C21 -0.5(8) . .
O3 C19 C20 C21 -175.3(4) . .
C19 C20 C21 C22 -1.3(7) . .
C20 C21 C22 C23 2.2(7) . .
C20 C21 C22 C25 -176.4(4) . .
C21 C22 C23 C24 -1.2(8) . .
C25 C22 C23 C24 177.3(5) . .
C20 C19 C24 C23 1.4(8) . .
O3 C19 C24 C23 176.5(5) . .
C22 C23 C24 C19 -0.6(8) . .
Cd1 O4 C25 O5 36.4(8) 4_465 .
Cd1 O4 C25 C22 -143.0(4) 4_465 .
Cd1 O5 C25 O4 -20.1(6) 2 .
Cd1 O5 C25 C22 159.3(3) 2 .
C21 C22 C25 O4 166.9(5) . .
C23 C22 C25 O4 -11.6(7) . .
C21 C22 C25 O5 -12.5(7) . .
C23 C22 C25 O5 169.0(4) . .
